data_7009295
loop_
_publ_author_name
'Barton, Andrew J.'
'Genge, Anthony R. J.'
'Levason, William'
'Reid, Gillian'

_publ_section_title
;
 Synthesis and structures of bismuth(III) complexes involving thio- and
 seleno-ether ligands
;
_journal_issue 6
_journal_name_full 'Journal of the Chemical Society, Dalton Transactions'
_journal_page_first 859
_journal_paper_doi 10.1039/a909803h
_journal_year 2000
_chemical_formula_moiety 'C5 H12 Bi Br3 Se2 '
_chemical_formula_structural '[BiBr3{MeSe(CH2)3SeMe}]'
_chemical_formula_sum 'C5 H12 Bi Br3 Se2'
_chemical_formula_weight 678.76
_space_group_IT_number 15
_symmetry_cell_setting monoclinic
_symmetry_Int_Tables_number 15
_symmetry_space_group_name_Hall '-C 2yc'
_symmetry_space_group_name_H-M 'C 1 2/c 1'
_audit_creation_date 19100-01-10
_audit_creation_method 'by teXsan v1.8'
_audit_update_record
;
?
;
_cell_angle_alpha 90
_cell_angle_beta 103.64(2)
_cell_angle_gamma 90
_cell_formula_units_Z 8
_cell_length_a 13.013(2)
_cell_length_b 12.012(2)
_cell_length_c 18.305(4)
_cell_measurement_reflns_used 20
_cell_measurement_temperature 150.0(1)
_cell_measurement_theta_max 8.0
_cell_measurement_theta_min 7.0
_cell_volume 2780.6(9)
_computing_cell_refinement 'MSC/AFC Diffractometer Control'
_computing_data_collection 'MSC/AFC Diffractometer Control'
_computing_data_reduction 'teXsan (MSC, 1992-1997)'
_computing_publication_material 'teXsan (MSC, 1992-1997)'
_computing_structure_refinement 'teXsan (MSC, 1992-1997)'
_computing_structure_solution
;
SHELXS86 (Sheldrick, 1985)
;
_diffrn_ambient_temperature 150.0(1)
_diffrn_measurement_device_type 'Rigaku AFC7S'
_diffrn_measurement_method \w-2\q
_diffrn_orient_matrix_UB_11 -0.01624
_diffrn_orient_matrix_UB_12 0.07743
_diffrn_orient_matrix_UB_13 0.01396
_diffrn_orient_matrix_UB_21 0.06592
_diffrn_orient_matrix_UB_22 0.02745
_diffrn_orient_matrix_UB_23 -0.01316
_diffrn_orient_matrix_UB_31 -0.04055
_diffrn_orient_matrix_UB_32 0.01351
_diffrn_orient_matrix_UB_33 -0.05284
_diffrn_radiation_detector 'scintillation counter'
_diffrn_radiation_monochromator graphite
_diffrn_radiation_source 'X-ray tube'
_diffrn_radiation_type 'Mo K\a'
_diffrn_radiation_wavelength 0.71073
_diffrn_reflns_av_R_equivalents 0.00000
_diffrn_reflns_limit_h_max 12
_diffrn_reflns_limit_h_min 0
_diffrn_reflns_limit_k_max 12
_diffrn_reflns_limit_k_min 0
_diffrn_reflns_limit_l_max 19
_diffrn_reflns_limit_l_min -19
_diffrn_reflns_number 2998
_diffrn_reflns_reduction_process 'Lp corrections applied'
_diffrn_reflns_theta_max 22.46
_diffrn_reflns_theta_min 2.05
_diffrn_standards_decay_% -1.55
_diffrn_standards_interval_count 150
_diffrn_standards_number 3
_exptl_absorpt_coefficient_mu 26.499
_exptl_absorpt_correction_T_max 1.000
_exptl_absorpt_correction_T_min 0.441
_exptl_absorpt_correction_type empirical
_exptl_absorpt_process_details
;
DIFABS (Walker & Stuart, 1983)
;
_exptl_crystal_colour yellow
_exptl_crystal_density_diffrn 3.243
_exptl_crystal_density_meas ?
_exptl_crystal_description column
_exptl_crystal_F_000 2384.00
_exptl_crystal_size_max 0.47
_exptl_crystal_size_mid 0.18
_exptl_crystal_size_min 0.10
_refine_diff_density_max 1.39
_refine_diff_density_min -0.89
_refine_ls_extinction_method none
_refine_ls_goodness_of_fit_all -
_refine_ls_goodness_of_fit_ref 1.657
_refine_ls_hydrogen_treatment noref
_refine_ls_matrix_type full
_refine_ls_number_constraints 0
_refine_ls_number_parameters 75
_refine_ls_number_reflns 1056
_refine_ls_number_restraints 0
_refine_ls_R_factor_all -
_refine_ls_R_factor_gt 0.0360
_refine_ls_shift/su_max 1.4620
_refine_ls_shift/su_mean 0.0480
_refine_ls_structure_factor_coef F
_refine_ls_weighting_details 'w = 1/[\s^2^(Fo) + 0.00000|Fo|^2^]'
_refine_ls_weighting_scheme sigma
_refine_ls_wR_factor_all -
_refine_ls_wR_factor_ref 0.0382
_reflns_number_gt 1056
_reflns_number_total 2998
_reflns_threshold_expression I>2.00\s(I)
_cod_data_source_file a909803h.txt
_cod_data_source_block bibr3sec3_[BiBr3(MeSe(CH2)3SeMe}]
_cod_original_cell_volume 2780.5(9)
_cod_original_sg_symbol_H-M 'C 2/c      '
_cod_original_formula_sum 'C5 H12 Bi Br3 Se2 '
_cod_database_code 7009295

loop_
_symmetry_equiv_pos_as_xyz
'   +x,   +y,   +z'
'1/2+x,1/2+y,   +z'
'   -x,   +y,1/2-z'
1/2-x,1/2+y,1/2-z
'   -x,   -y,   -z'
'1/2-x,1/2-y,   -z'
'   +x,   -y,1/2+z'
1/2+x,1/2-y,1/2+z

loop_
_atom_site_label
_atom_site_fract_x
_atom_site_fract_y
_atom_site_fract_z
_atom_site_U_iso_or_equiv
_atom_site_occupancy
_atom_site_refinement_flags
_atom_site_adp_type
_atom_site_calc_flag
_atom_site_calc_attached_atom
Bi(1) 0.75177(7) 0.09853(6) 0.57066(5) 0.0204(3) 1.000 . Uani d ?
Br(1) 0.9110(2) -0.0435(2) 0.6340(1) 0.0303(7) 1.000 . Uani d ?
Br(2) 0.6066(2) -0.0145(2) 0.6262(1) 0.0368(8) 1.000 . Uani d ?
Br(3) 0.9005(2) 0.2247(2) 0.4989(1) 0.0291(7) 1.000 . Uani d ?
Se(1) 0.7007(2) -0.0177(2) 0.4196(1) 0.0260(7) 1.000 . Uani d ?
Se(2) 0.8061(3) -0.2391(2) 0.2084(1) 0.051(1) 1.000 . Uani d ?
C(1) 0.634(2) -0.147(2) 0.448(1) 0.054(8) 1.000 . Uiso d ?
C(2) 0.841(2) -0.082(2) 0.425(1) 0.019(5) 1.000 . Uiso d ?
C(3) 0.838(2) -0.168(2) 0.363(1) 0.029(6) 1.000 . Uiso d ?
C(4) 0.814(2) -0.121(2) 0.284(1) 0.032(6) 1.000 . Uiso d ?
C(5) 0.672(4) -0.288(3) 0.209(2) 0.16(2) 1.000 . Uiso d ?
H(1) 0.5616 -0.1330 0.4484 0.056 1.000 . Uiso c ?
H(2) 0.6346 -0.2078 0.4134 0.056 1.000 . Uiso c ?
H(3) 0.6695 -0.1728 0.4971 0.056 1.000 . Uiso c ?
H(4) 0.8890 -0.0248 0.4198 0.022 1.000 . Uiso c ?
H(5) 0.8660 -0.1169 0.4732 0.022 1.000 . Uiso c ?
H(6) 0.9047 -0.2067 0.3717 0.030 1.000 . Uiso c ?
H(7) 0.7848 -0.2239 0.3656 0.030 1.000 . Uiso c ?
H(8) 0.8671 -0.0677 0.2805 0.036 1.000 . Uiso c ?
H(9) 0.7470 -0.0815 0.2753 0.036 1.000 . Uiso c ?
H(10) 0.6179 -0.2272 0.1959 0.148 1.000 . Uiso c ?
H(11) 0.6459 -0.3474 0.1765 0.148 1.000 . Uiso c ?
H(12) 0.6650 -0.3104 0.2598 0.148 1.000 . Uiso c ?

loop_
_atom_site_aniso_label
_atom_site_aniso_U_11
_atom_site_aniso_U_22
_atom_site_aniso_U_33
_atom_site_aniso_U_12
_atom_site_aniso_U_13
_atom_site_aniso_U_23
Bi(1) 0.0204(6) 0.0206(5) 0.0204(5) 0.0006(4) 0.0052(4) 0.0026(4)
Br(1) 0.029(2) 0.033(1) 0.028(1) 0.009(1) 0.007(1) 0.007(1)
Br(2) 0.031(2) 0.036(1) 0.045(2) -0.006(1) 0.014(1) 0.010(1)
Br(3) 0.019(2) 0.030(1) 0.038(1) 0.001(1) 0.006(1) 0.011(1)
Se(1) 0.024(2) 0.026(1) 0.026(1) 0.002(1) 0.001(1) 0.001(1)
Se(2) 0.094(3) 0.033(1) 0.025(2) 0.014(1) 0.012(2) -0.001(1)

loop_
_atom_type_symbol
_atom_type_oxidation_number
_atom_type_number_in_cell
_atom_type_scat_dispersion_real
_atom_type_scat_dispersion_imag
_atom_type_scat_source
C 0 40 0.002 0.002
;International Tables for Crystallography
(1992, Vol. C, Tables 4.2.6.8 and 6.1.1.1)
;
H 0 96 0.000 0.000
;International Tables for Crystallography
(1992, Vol. C, Table 6.1.1.2)
;
Se 0 16 -0.178 2.223
;International Tables for Crystallography
(1992, Vol. C, Tables 4.2.6.8 and 6.1.1.1)
;
Br 0 24 -0.374 2.456
;International Tables for Crystallography
(1992, Vol. C, Tables 4.2.6.8 and 6.1.1.1)
;
Bi 0 8 -4.861 10.559
;International Tables for Crystallography
(1992, Vol. C, Tables 4.2.6.8 and 6.1.1.1)
;

loop_
_geom_angle_atom_site_label_1
_geom_angle_atom_site_label_2
_geom_angle_atom_site_label_3
_geom_angle
_geom_angle_site_symmetry_1
_geom_angle_site_symmetry_2
_geom_angle_site_symmetry_3
_geom_angle_publ_flag
Br(1) Bi(1) Br(2) 93.11(8) . . . yes
Br(1) Bi(1) Br(3) 89.89(7) . . . yes
Br(1) Bi(1) Br(3) 172.59(8) . . 7_656 yes
Br(1) Bi(1) Se(1) 94.67(7) . . . yes
Br(1) Bi(1) Se(2) 89.41(8) . . 4 yes
Br(2) Bi(1) Br(3) 175.91(8) . . . yes
Br(2) Bi(1) Br(3) 93.74(7) . . 7_656 yes
Br(2) Bi(1) Se(1) 95.10(7) . . . yes
Br(2) Bi(1) Se(2) 90.79(8) . . 4 yes
Br(3) Bi(1) Br(3) 83.42(7) . . 7_656 yes
Br(3) Bi(1) Se(1) 81.87(6) . . . yes
Br(3) Bi(1) Se(2) 92.03(7) . . 4 yes
Br(3) Bi(1) Se(1) 87.56(6) 7_656 . . yes
Br(3) Bi(1) Se(2) 87.65(7) 7_656 . 4 yes
Se(1) Bi(1) Se(2) 172.64(7) . . 4 yes
Bi(1) Br(3) Bi(1) 96.58(7) . . 7_656 yes
Bi(1) Se(1) C(1) 98.0(7) . . . yes
Bi(1) Se(1) C(2) 97.7(6) . . . yes
C(1) Se(1) C(2) 99(1) . . . yes
Bi(1) Se(2) C(4) 98.7(6) 4_554 . . yes
Bi(1) Se(2) C(5) 99(1) 4_554 . . yes
C(4) Se(2) C(5) 97(2) . . . yes
Se(1) C(1) H(1) 111.8 . . . no
Se(1) C(1) H(2) 110.8 . . . no
Se(1) C(1) H(3) 111.7 . . . no
H(1) C(1) H(2) 107.1 . . . no
H(1) C(1) H(3) 108.4 . . . no
H(2) C(1) H(3) 106.8 . . . no
Se(1) C(2) C(3) 112(1) . . . yes
Se(1) C(2) H(4) 110.1 . . . no
Se(1) C(2) H(5) 109.0 . . . no
C(3) C(2) H(4) 108.4 . . . no
C(3) C(2) H(5) 108.9 . . . no
H(4) C(2) H(5) 108.5 . . . no
C(2) C(3) C(4) 115(2) . . . yes
C(2) C(3) H(6) 109.9 . . . no
C(2) C(3) H(7) 108.5 . . . no
C(4) C(3) H(6) 108.8 . . . no
C(4) C(3) H(7) 108.1 . . . no
H(6) C(3) H(7) 106.4 . . . no
Se(2) C(4) C(3) 112(1) . . . yes
Se(2) C(4) H(8) 110.5 . . . no
Se(2) C(4) H(9) 110.2 . . . no
C(3) C(4) H(8) 108.7 . . . no
C(3) C(4) H(9) 108.8 . . . no
H(8) C(4) H(9) 106.8 . . . no
Se(2) C(5) H(10) 112.1 . . . no
Se(2) C(5) H(11) 116.6 . . . no
Se(2) C(5) H(12) 113.0 . . . no
H(10) C(5) H(11) 105.6 . . . no
H(10) C(5) H(12) 101.3 . . . no
H(11) C(5) H(12) 106.9 . . . no

loop_
_geom_bond_atom_site_label_1
_geom_bond_atom_site_label_2
_geom_bond_distance
_geom_bond_site_symmetry_1
_geom_bond_site_symmetry_2
_geom_bond_publ_flag
Bi(1) Br(1) 2.723(2) . . yes
Bi(1) Br(2) 2.711(3) . . yes
Bi(1) Br(3) 2.994(2) . . yes
Bi(1) Br(3) 2.978(2) . 7_656 yes
Bi(1) Se(1) 3.028(2) . . yes
Bi(1) Se(2) 2.978(2) . 4 yes
Se(1) C(1) 1.91(3) . . yes
Se(1) C(2) 1.96(2) . . yes
Se(2) C(4) 1.97(2) . . yes
Se(2) C(5) 1.84(5) . . yes
C(1) H(1) 0.95 . . no
C(1) H(2) 0.97 . . no
C(1) H(3) 0.96 . . no
C(2) C(3) 1.53(3) . . yes
C(2) H(4) 0.94 . . no
C(2) H(5) 0.97 . . no
C(3) C(4) 1.51(3) . . yes
C(3) H(6) 0.96 . . no
C(3) H(7) 0.98 . . no
C(4) H(8) 0.96 . . no
C(4) H(9) 0.97 . . no
C(5) H(10) 1.01 . . no
C(5) H(11) 0.94 . . no
C(5) H(12) 1.00 . . no
